data_7024098
loop_
_publ_author_name
'Cheng, Fei'
'Dyke, John M.'
'Ferrante, Francesco'
'Hector, Andrew L.'
'Levason, William'
'Reid, Gillian'
'Webster, Michael'
'Zhang, Wenjian'

_publ_section_title
;
 Synthesis and structural characterisation of germanium(II) halide
 complexes with neutral N-donor ligands.
;
_journal_issue 3
_journal_name_full 'Dalton transactions (Cambridge, England : 2003)'
_journal_page_first 847
_journal_page_last 856
_journal_paper_doi 10.1039/b911016j
_journal_volume 39
_journal_year 2010
_chemical_formula_moiety 'C12 H8 Br2 Ge N2'
_chemical_formula_sum 'C12 H8 Br2 Ge N2'
_chemical_formula_weight 412.61
_chemical_name_common Dibromido(1,10-phenanthroline-N,N')germanium(ii)
_chemical_name_systematic
;
Dibromido(1,10-phenanthroline-N,N')germanium(II)
;
_space_group_IT_number 15
_space_group_name_Hall '-C 2yc'
_symmetry_cell_setting monoclinic
_symmetry_space_group_name_Hall '-C 2yc'
_symmetry_space_group_name_H-M 'C 1 2/c 1'
_atom_sites_solution_hydrogens geom
_atom_sites_solution_primary direct
_atom_sites_solution_secondary difmap
_audit_creation_date 2008-04-21
_audit_creation_method 'SHELXL-97 + hand edit'
_cell_angle_alpha 90.00
_cell_angle_beta 91.091(10)
_cell_angle_gamma 90.00
_cell_formula_units_Z 4
_cell_length_a 11.226(2)
_cell_length_b 14.703(3)
_cell_length_c 7.2715(10)
_cell_measurement_reflns_used 4795
_cell_measurement_temperature 120(2)
_cell_measurement_theta_max 27.48
_cell_measurement_theta_min 2.91
_cell_volume 1200.0(4)
_computing_structure_refinement 'SHELXL-97 (Sheldrick, 1997)'
_computing_structure_solution 'SHELXS-97 (Sheldrick, 1997)'
_diffrn_ambient_temperature 120(2)
_diffrn_measured_fraction_theta_full 0.992
_diffrn_measured_fraction_theta_max 0.992
_diffrn_measurement_device_type 'Bruker-Nonius 95mm CCD camera on \k-goniostat'
_diffrn_measurement_method '\f & \w scans'
_diffrn_radiation_monochromator graphite
_diffrn_radiation_source 'Bruker-Nonius FR591 rotating anode'
_diffrn_radiation_type MoK\a
_diffrn_radiation_wavelength 0.71073
_diffrn_reflns_av_R_equivalents 0.0380
_diffrn_reflns_av_sigmaI/netI 0.0327
_diffrn_reflns_limit_h_max 14
_diffrn_reflns_limit_h_min -14
_diffrn_reflns_limit_k_max 19
_diffrn_reflns_limit_k_min -19
_diffrn_reflns_limit_l_max 9
_diffrn_reflns_limit_l_min -9
_diffrn_reflns_number 7867
_diffrn_reflns_theta_full 27.56
_diffrn_reflns_theta_max 27.56
_diffrn_reflns_theta_min 3.59
_diffrn_standards_number 0
_exptl_absorpt_coefficient_mu 9.187
_exptl_absorpt_correction_T_max 0.7456
_exptl_absorpt_correction_T_min 0.5689
_exptl_absorpt_correction_type multi-scan
_exptl_absorpt_process_details 'G.M. Sheldrick, (2007). SADABS. Version 2007/2. Bruker AXS Inc.'
_exptl_crystal_colour orange
_exptl_crystal_density_diffrn 2.284
_exptl_crystal_density_method 'not measured'
_exptl_crystal_description needle
_exptl_crystal_F_000 784
_exptl_crystal_size_max 0.18
_exptl_crystal_size_mid 0.02
_exptl_crystal_size_min 0.02
_refine_diff_density_max 0.427
_refine_diff_density_min -0.753
_refine_diff_density_rms 0.127
_refine_ls_extinction_method none
_refine_ls_goodness_of_fit_ref 1.089
_refine_ls_hydrogen_treatment constr
_refine_ls_matrix_type full
_refine_ls_number_parameters 78
_refine_ls_number_reflns 1373
_refine_ls_number_restraints 0
_refine_ls_restrained_S_all 1.089
_refine_ls_R_factor_all 0.0288
_refine_ls_R_factor_gt 0.0248
_refine_ls_shift/su_max 0.001
_refine_ls_shift/su_mean 0.000
_refine_ls_structure_factor_coef Fsqd
_refine_ls_weighting_details 'w=1/[\s^2^(Fo^2^)+(0.0274P)^2^+1.7014P] where P=(Fo^2^+2Fc^2^)/3'
_refine_ls_weighting_scheme calc
_refine_ls_wR_factor_gt 0.0595
_refine_ls_wR_factor_ref 0.0615
_reflns_number_gt 1261
_reflns_number_total 1373
_reflns_threshold_expression I>2sigma(I)
_cod_data_source_file b911016j.txt
_cod_data_source_block 08wz006
_cod_original_sg_symbol_H-M 'C 2/c'
_cod_database_code 7024098

loop_
_symmetry_equiv_pos_as_xyz
'x, y, z'
'-x, y, -z+1/2'
'x+1/2, y+1/2, z'
'-x+1/2, y+1/2, -z+1/2'
'-x, -y, -z'
'x, -y, z-1/2'
'-x+1/2, -y+1/2, -z'
'x+1/2, -y+1/2, z-1/2'

loop_
_atom_site_label
_atom_site_type_symbol
_atom_site_fract_x
_atom_site_fract_y
_atom_site_fract_z
_atom_site_U_iso_or_equiv
_atom_site_adp_type
_atom_site_occupancy
_atom_site_symmetry_multiplicity
_atom_site_calc_flag
_atom_site_refinement_flags
Ge1 Ge 0.5000 0.06027(3) 0.7500 0.01519(12) Uani 1 2 d S
Br1 Br 0.69651(2) 0.075735(18) 0.53136(3) 0.01787(11) Uani 1 1 d .
N1 N 0.44019(18) 0.17185(15) 0.5912(3) 0.0143(4) Uani 1 1 d .
C1 C 0.3844(2) 0.16841(18) 0.4268(3) 0.0153(5) Uani 1 1 d .
H1 H 0.3658 0.1109 0.3742 0.018 Uiso 1 1 calc R
C2 C 0.3529(2) 0.24758(19) 0.3308(3) 0.0180(5) Uani 1 1 d .
H2 H 0.3157 0.2434 0.2127 0.022 Uiso 1 1 calc R
C3 C 0.3759(2) 0.33157(18) 0.4072(3) 0.0164(5) Uani 1 1 d .
H3 H 0.3518 0.3854 0.3446 0.020 Uiso 1 1 calc R
C4 C 0.4358(2) 0.33688(18) 0.5801(3) 0.0152(5) Uani 1 1 d .
C5 C 0.4676(3) 0.42053(17) 0.6704(4) 0.0192(6) Uani 1 1 d .
H5 H 0.4428 0.4767 0.6178 0.023 Uiso 1 1 calc R
C6 C 0.4677(2) 0.25461(17) 0.6645(3) 0.0130(5) Uani 1 1 d .

loop_
_atom_site_aniso_label
_atom_site_aniso_U_11
_atom_site_aniso_U_22
_atom_site_aniso_U_33
_atom_site_aniso_U_23
_atom_site_aniso_U_13
_atom_site_aniso_U_12
Ge1 0.0182(2) 0.0138(2) 0.0135(2) 0.000 -0.00345(15) 0.000
Br1 0.01740(17) 0.02105(18) 0.01511(16) 0.00131(9) -0.00074(11) 0.00155(9)
N1 0.0119(10) 0.0169(11) 0.0138(10) 0.0001(8) -0.0015(8) 0.0005(8)
C1 0.0116(12) 0.0210(14) 0.0133(11) -0.0008(10) 0.0008(9) 0.0003(10)
C2 0.0142(13) 0.0265(15) 0.0132(12) 0.0001(10) 0.0000(9) 0.0040(11)
C3 0.0152(13) 0.0183(14) 0.0157(12) 0.0055(10) 0.0017(10) 0.0049(10)
C4 0.0130(12) 0.0164(13) 0.0164(12) -0.0001(10) 0.0013(9) 0.0001(10)
C5 0.0210(15) 0.0138(13) 0.0228(14) 0.0036(10) 0.0045(11) 0.0011(10)
C6 0.0108(13) 0.0149(13) 0.0134(11) 0.0000(9) 0.0006(9) -0.0006(9)

loop_
_atom_type_symbol
_atom_type_description
_atom_type_scat_dispersion_real
_atom_type_scat_dispersion_imag
_atom_type_scat_source
C C 0.0033 0.0016 'International Tables Vol C Tables 4.2.6.8 and 6.1.1.4'
H H 0.0000 0.0000 'International Tables Vol C Tables 4.2.6.8 and 6.1.1.4'
N N 0.0061 0.0033 'International Tables Vol C Tables 4.2.6.8 and 6.1.1.4'
Ge Ge 0.1547 1.8001 'International Tables Vol C Tables 4.2.6.8 and 6.1.1.4'
Br Br -0.2901 2.4595 'International Tables Vol C Tables 4.2.6.8 and 6.1.1.4'

loop_
_geom_angle_atom_site_label_1
_geom_angle_atom_site_label_2
_geom_angle_atom_site_label_3
_geom_angle
_geom_angle_site_symmetry_1
_geom_angle_site_symmetry_3
N1 Ge1 N1 77.83(11) 2_656 .
N1 Ge1 Br1 90.09(6) 2_656 .
N1 Ge1 Br1 82.52(6) . .
N1 Ge1 Br1 82.52(6) 2_656 2_656
N1 Ge1 Br1 90.09(6) . 2_656
Br1 Ge1 Br1 170.524(19) . 2_656
C1 N1 C6 118.8(2) . .
C1 N1 Ge1 126.70(18) . .
C6 N1 Ge1 114.42(16) . .
N1 C1 C2 121.5(2) . .
N1 C1 H1 119.2 . .
C2 C1 H1 119.2 . .
C3 C2 C1 120.1(2) . .
C3 C2 H2 120.0 . .
C1 C2 H2 120.0 . .
C2 C3 C4 119.3(2) . .
C2 C3 H3 120.3 . .
C4 C3 H3 120.3 . .
C6 C4 C3 117.1(2) . .
C6 C4 C5 118.7(2) . .
C3 C4 C5 124.2(2) . .
C5 C5 C4 121.02(15) 2_656 .
C5 C5 H5 119.5 2_656 .
C4 C5 H5 119.5 . .
N1 C6 C4 123.1(2) . .
N1 C6 C6 116.67(13) . 2_656
C4 C6 C6 120.24(14) . 2_656

loop_
_geom_bond_atom_site_label_1
_geom_bond_atom_site_label_2
_geom_bond_distance
_geom_bond_site_symmetry_2
Ge1 N1 2.108(2) 2_656
Ge1 N1 2.108(2) .
Ge1 Br1 2.7530(5) .
Ge1 Br1 2.7530(5) 2_656
N1 C1 1.340(3) .
N1 C6 1.362(3) .
C1 C2 1.399(4) .
C1 H1 0.9500 .
C2 C3 1.376(4) .
C2 H2 0.9500 .
C3 C4 1.417(3) .
C3 H3 0.9500 .
C4 C6 1.400(4) .
C4 C5 1.436(4) .
C5 C5 1.356(6) 2_656
C5 H5 0.9500 .
C6 C6 1.427(5) 2_656
